data_4002856
loop_
_publ_author_name
'Smith, Matthew D.'
'Watson, Brian L.'
'Dauskardt, Reinhold H.'
'Karunadasa, Hemamala I.'

_publ_section_title
;
 Broadband Emission with a Massive Stokes Shift from Sulfonium Pb--Br
 Hybrids
;
_journal_issue 17
_journal_name_full 'Chemistry of Materials'
_journal_page_first 7083
_journal_paper_doi 10.1021/acs.chemmater.7b02594
_journal_volume 29
_journal_year 2017
_chemical_absolute_configuration ad
_chemical_formula_moiety 'Br12 Pb3, 3(C8 H20 S2)'
_chemical_formula_sum 'C24 H60 Br12 Pb3 S6'
_chemical_formula_weight 2121.57
_chemical_name_systematic 'tris(butane-1,4-bis(dimethylsulfonium)) dodecabromotriplumbate'
_space_group_crystal_system orthorhombic
_space_group_IT_number 29
_space_group_name_Hall 'P 2c -2ac'
_space_group_name_H-M_alt 'P c a 21'
_symmetry_space_group_name_Hall 'P 2c -2ac'
_symmetry_space_group_name_H-M 'P c a 21'
_atom_sites_solution_hydrogens geom
_audit_creation_date 2017-06-17
_audit_creation_method
;
Olex2 1.2
(compiled 2017.03.28 svn.r3405 for OlexSys, GUI svn.r5337)
;
_cell_angle_alpha 90
_cell_angle_beta 90
_cell_angle_gamma 90
_cell_formula_units_Z 4
_cell_length_a 22.1968(11)
_cell_length_b 11.2070(6)
_cell_length_c 21.0031(11)
_cell_measurement_reflns_used 9552
_cell_measurement_temperature 100
_cell_measurement_theta_max 31.221
_cell_measurement_theta_min 3.009
_cell_volume 5224.7(5)
_computing_cell_refinement 'SAINT V8.38A (?, 2016)'
_computing_data_reduction 'SAINT V8.38A (?, 2016)'
_computing_molecular_graphics 'Olex2 (Dolomanov et al., 2009)'
_computing_publication_material 'Olex2 (Dolomanov et al., 2009)'
_computing_structure_refinement 'XL (Sheldrick, 2008)'
_diffrn_ambient_temperature 100
_diffrn_detector_area_resol_mean 10.42
_diffrn_measured_fraction_theta_full 0.999
_diffrn_measured_fraction_theta_max 0.999
_diffrn_measurement_device_type 'Bruker D8 with PHOTON 100 detector'
_diffrn_measurement_method '\f and \w shutterless scans'
_diffrn_radiation_monochromator 'silicon 111'
_diffrn_radiation_type synchrotron
_diffrn_radiation_wavelength 0.7749
_diffrn_reflns_av_R_equivalents 0.0656
_diffrn_reflns_av_unetI/netI 0.0415
_diffrn_reflns_Laue_measured_fraction_full 0.999
_diffrn_reflns_Laue_measured_fraction_max 0.999
_diffrn_reflns_limit_h_max 28
_diffrn_reflns_limit_h_min -28
_diffrn_reflns_limit_k_max 14
_diffrn_reflns_limit_k_min -14
_diffrn_reflns_limit_l_max 27
_diffrn_reflns_limit_l_min -27
_diffrn_reflns_number 115262
_diffrn_reflns_point_group_measured_fraction_full 0.999
_diffrn_reflns_point_group_measured_fraction_max 0.999
_diffrn_reflns_theta_full 27.706
_diffrn_reflns_theta_max 30.210
_diffrn_reflns_theta_min 1.455
_diffrn_source
;
Advanced Light Source, station 11.3.1
;
_diffrn_standards_number 0
_exptl_absorpt_coefficient_mu 23.557
_exptl_absorpt_correction_T_max 0.6480
_exptl_absorpt_correction_T_min 0.2929
_exptl_absorpt_correction_type multi-scan
_exptl_absorpt_process_details
;
'SADABS-2016/2 (Bruker,2016/2) was used for absorption correction.
 wR2(int) was 0.1677 before and 0.0877 after correction. 
The Ratio of minimum to maximum transmission is 0.4520. 
The \l/2 correction factor is Not present.'
;
_exptl_crystal_colour 'clear colourless'
_exptl_crystal_colour_lustre clear
_exptl_crystal_colour_primary colourless
_exptl_crystal_density_diffrn 2.697
_exptl_crystal_description plate
_exptl_crystal_F_000 3864
_exptl_crystal_recrystallization_method 'Crystallized from a vapor diffusion of acetone into dimethylsulfoxide.'
_exptl_crystal_size_max 0.07
_exptl_crystal_size_mid 0.06
_exptl_crystal_size_min 0.03
_refine_diff_density_max 2.916
_refine_diff_density_min -1.487
_refine_diff_density_rms 0.213
_refine_ls_abs_structure_details
;
 Flack x determined using 5375 quotients [(I+)-(I-)]/[(I+)+(I-)]
 (Parsons, Flack and Wagner, Acta Cryst. B69 (2013) 249-259).
;
_refine_ls_abs_structure_Flack -0.002(2)
_refine_ls_extinction_method none
_refine_ls_goodness_of_fit_ref 1.033
_refine_ls_hydrogen_treatment constr
_refine_ls_matrix_type full
_refine_ls_number_parameters 419
_refine_ls_number_reflns 11959
_refine_ls_number_restraints 1
_refine_ls_restrained_S_all 1.033
_refine_ls_R_factor_all 0.0323
_refine_ls_R_factor_gt 0.0304
_refine_ls_shift/su_max 0.001
_refine_ls_shift/su_mean 0.000
_refine_ls_structure_factor_coef Fsqd
_refine_ls_weighting_details 'w=1/[\s^2^(Fo^2^)+(0.0309P)^2^+32.0438P] where P=(Fo^2^+2Fc^2^)/3'
_refine_ls_weighting_scheme calc
_refine_ls_wR_factor_gt 0.0744
_refine_ls_wR_factor_ref 0.0757
_reflns_Friedel_coverage 0.946
_reflns_Friedel_fraction_full 0.999
_reflns_Friedel_fraction_max 0.999
_reflns_number_gt 11512
_reflns_number_total 11959
_reflns_threshold_expression 'I > 2\s(I)'
_cod_data_source_file cm7b02594_si_003.cif
_cod_data_source_block g1_orthop_0p77_a
_cod_database_code 4002856
_shelx_shelxl_version_number 2014/7
_shelx_space_group_comment
;
The symmetry employed for this shelxl refinement is uniquely defined
by the following loop, which should always be used as a source of
symmetry information in preference to the above space-group names.
They are only intended as comments.
;

loop_
_space_group_symop_operation_xyz
'x, y, z'
'-x, -y, z+1/2'
'x+1/2, -y, z'
'-x+1/2, y, z+1/2'

loop_
_atom_site_label
_atom_site_type_symbol
_atom_site_fract_x
_atom_site_fract_y
_atom_site_fract_z
_atom_site_U_iso_or_equiv
_atom_site_adp_type
_atom_site_occupancy
_atom_site_site_symmetry_order
_atom_site_calc_flag
_atom_site_refinement_flags_posn
Pb2 Pb 0.62509(2) 0.25879(3) 0.31289(2) 0.01842(8) Uani 1 1 d .
Pb1 Pb 0.72998(2) 0.49345(4) 0.19796(2) 0.02045(9) Uani 1 1 d .
Pb3 Pb 0.52266(2) 0.03894(4) 0.42970(2) 0.02050(9) Uani 1 1 d .
Br4 Br 0.69882(5) 0.22120(10) 0.19088(5) 0.0228(2) Uani 1 1 d .
Br6 Br 0.59609(5) 0.49296(10) 0.25169(6) 0.0236(2) Uani 1 1 d .
Br5 Br 0.74055(5) 0.38037(10) 0.35418(5) 0.0246(2) Uani 1 1 d .
Br7 Br 0.65385(5) 0.02602(10) 0.37910(6) 0.0260(2) Uani 1 1 d .
Br10 Br 0.51394(5) -0.22538(11) 0.44355(6) 0.0300(3) Uani 1 1 d .
Br8 Br 0.55437(5) 0.30935(10) 0.43060(5) 0.0266(2) Uani 1 1 d .
Br11 Br 0.55103(6) 0.04505(11) 0.55907(6) 0.0297(3) Uani 1 1 d .
Br2 Br 0.69809(6) 0.52159(12) 0.07016(6) 0.0315(3) Uani 1 1 d .
Br3 Br 0.85283(5) 0.44303(12) 0.16576(7) 0.0337(3) Uani 1 1 d .
Br9 Br 0.50920(6) 0.12812(12) 0.27200(6) 0.0319(3) Uani 1 1 d .
Br12 Br 0.39365(5) 0.07619(12) 0.44625(7) 0.0358(3) Uani 1 1 d .
Br1 Br 0.74836(7) 0.75412(11) 0.20109(7) 0.0384(3) Uani 1 1 d .
S2 S 0.51633(12) 0.6299(3) 0.64034(14) 0.0247(6) Uani 1 1 d .
S1 S 0.44997(12) 0.1308(2) 0.67900(14) 0.0244(5) Uani 1 1 d .
S4 S 0.76762(13) 1.1422(3) 0.48247(13) 0.0257(6) Uani 1 1 d .
S3 S 0.70798(13) 0.6387(2) 0.44588(13) 0.0250(6) Uani 1 1 d .
S5 S 0.66357(16) 0.1665(3) 0.76566(17) 0.0393(7) Uani 1 1 d .
S6 S 0.58157(16) 0.6407(4) 0.85923(17) 0.0407(8) Uani 1 1 d .
C14 C 0.7758(6) 1.0412(11) 0.5484(6) 0.031(3) Uani 1 1 d .
H14A H 0.8160 1.0030 0.5461 0.037 Uiso 1 1 calc R
H14B H 0.7738 1.0870 0.5886 0.037 Uiso 1 1 calc R
C4 C 0.4864(5) 0.3412(10) 0.6262(5) 0.024(2) Uani 1 1 d .
H4A H 0.5261 0.3026 0.6203 0.029 Uiso 1 1 calc R
H4B H 0.4859 0.3809 0.6683 0.029 Uiso 1 1 calc R
C5 C 0.4754(5) 0.4323(11) 0.5737(6) 0.026(2) Uani 1 1 d .
H5A H 0.4349 0.4676 0.5796 0.032 Uiso 1 1 calc R
H5B H 0.4757 0.3907 0.5321 0.032 Uiso 1 1 calc R
C6 C 0.5219(5) 0.5330(11) 0.5718(6) 0.025(2) Uani 1 1 d .
H6A H 0.5159 0.5807 0.5326 0.030 Uiso 1 1 calc R
H6B H 0.5629 0.4982 0.5701 0.030 Uiso 1 1 calc R
C1 C 0.3968(6) 0.0239(11) 0.6499(8) 0.037(3) Uani 1 1 d .
H1A H 0.3577 0.0628 0.6435 0.056 Uiso 1 1 calc GR
H1B H 0.3925 -0.0408 0.6810 0.056 Uiso 1 1 calc GR
H1C H 0.4111 -0.0088 0.6094 0.056 Uiso 1 1 calc GR
C13 C 0.7284(6) 0.9464(11) 0.5492(6) 0.032(3) Uani 1 1 d .
H13A H 0.6884 0.9830 0.5417 0.039 Uiso 1 1 calc R
H13B H 0.7277 0.9076 0.5916 0.039 Uiso 1 1 calc R
C8 C 0.4509(6) 0.7133(13) 0.6209(6) 0.035(3) Uani 1 1 d .
H8A H 0.4553 0.7472 0.5782 0.052 Uiso 1 1 calc GR
H8B H 0.4457 0.7780 0.6519 0.052 Uiso 1 1 calc GR
H8C H 0.4156 0.6609 0.6220 0.052 Uiso 1 1 calc GR
C22 C 0.5522(7) 0.5058(14) 0.8233(8) 0.044(3) Uani 1 1 d .
H22A H 0.5120 0.4893 0.8418 0.053 Uiso 1 1 calc R
H22B H 0.5465 0.5203 0.7772 0.053 Uiso 1 1 calc R
C16 C 0.7072(6) 1.2359(11) 0.5105(6) 0.030(3) Uani 1 1 d .
H16A H 0.6702 1.1886 0.5139 0.045 Uiso 1 1 calc GR
H16B H 0.7009 1.3015 0.4804 0.045 Uiso 1 1 calc GR
H16C H 0.7176 1.2684 0.5524 0.045 Uiso 1 1 calc GR
C3 C 0.4371(6) 0.2496(11) 0.6227(6) 0.029(3) Uani 1 1 d .
H3A H 0.4354 0.2161 0.5791 0.034 Uiso 1 1 calc R
H3B H 0.3979 0.2880 0.6319 0.034 Uiso 1 1 calc R
C11 C 0.6931(6) 0.7551(11) 0.5033(6) 0.031(3) Uani 1 1 d .
H11A H 0.6527 0.7895 0.4955 0.037 Uiso 1 1 calc R
H11B H 0.6935 0.7211 0.5468 0.037 Uiso 1 1 calc R
C7 C 0.5745(6) 0.7373(11) 0.6247(7) 0.033(3) Uani 1 1 d .
H7A H 0.6140 0.7013 0.6331 0.049 Uiso 1 1 calc GR
H7B H 0.5689 0.8068 0.6524 0.049 Uiso 1 1 calc GR
H7C H 0.5724 0.7625 0.5801 0.049 Uiso 1 1 calc GR
C12 C 0.7406(6) 0.8526(11) 0.4981(6) 0.029(3) Uani 1 1 d .
H12A H 0.7389 0.8898 0.4554 0.035 Uiso 1 1 calc R
H12B H 0.7813 0.8181 0.5042 0.035 Uiso 1 1 calc R
C24 C 0.6153(7) 0.5876(15) 0.9306(6) 0.047(4) Uani 1 1 d .
H24A H 0.5862 0.5387 0.9540 0.070 Uiso 1 1 calc GR
H24B H 0.6276 0.6556 0.9569 0.070 Uiso 1 1 calc GR
H24C H 0.6508 0.5393 0.9200 0.070 Uiso 1 1 calc GR
C19 C 0.5925(6) 0.1695(15) 0.8066(7) 0.044(3) Uani 1 1 d .
H19A H 0.5666 0.1041 0.7907 0.053 Uiso 1 1 calc R
H19B H 0.5991 0.1567 0.8527 0.053 Uiso 1 1 calc R
C10 C 0.6505(6) 0.5377(12) 0.4701(7) 0.037(3) Uani 1 1 d .
H10A H 0.6565 0.5162 0.5148 0.056 Uiso 1 1 calc GR
H10B H 0.6524 0.4657 0.4437 0.056 Uiso 1 1 calc GR
H10C H 0.6111 0.5757 0.4649 0.056 Uiso 1 1 calc GR
C18 C 0.6406(8) 0.1099(16) 0.6892(7) 0.053(4) Uani 1 1 d .
H18A H 0.6072 0.0536 0.6948 0.080 Uiso 1 1 calc GR
H18B H 0.6746 0.0690 0.6690 0.080 Uiso 1 1 calc GR
H18C H 0.6275 0.1763 0.6622 0.080 Uiso 1 1 calc GR
C21 C 0.5907(6) 0.3961(15) 0.8313(6) 0.043(3) Uani 1 1 d .
H21A H 0.5951 0.3769 0.8771 0.051 Uiso 1 1 calc R
H21B H 0.6313 0.4105 0.8134 0.051 Uiso 1 1 calc R
C15 C 0.8315(6) 1.2369(13) 0.4956(7) 0.039(3) Uani 1 1 d .
H15A H 0.8319 1.2633 0.5401 0.058 Uiso 1 1 calc GR
H15B H 0.8289 1.3067 0.4676 0.058 Uiso 1 1 calc GR
H15C H 0.8685 1.1927 0.4863 0.058 Uiso 1 1 calc GR
C9 C 0.6753(6) 0.6990(11) 0.3748(6) 0.031(3) Uani 1 1 d .
H9A H 0.6343 0.7267 0.3838 0.046 Uiso 1 1 calc GR
H9B H 0.6741 0.6372 0.3418 0.046 Uiso 1 1 calc GR
H9C H 0.6998 0.7663 0.3598 0.046 Uiso 1 1 calc GR
C20 C 0.5602(6) 0.2913(15) 0.7962(7) 0.042(3) Uani 1 1 d .
H20A H 0.5593 0.3091 0.7500 0.051 Uiso 1 1 calc R
H20B H 0.5180 0.2845 0.8110 0.051 Uiso 1 1 calc R
C2 C 0.4109(6) 0.1807(12) 0.7488(6) 0.033(3) Uani 1 1 d .
H2A H 0.3690 0.1990 0.7380 0.050 Uiso 1 1 calc GR
H2B H 0.4305 0.2525 0.7655 0.050 Uiso 1 1 calc GR
H2C H 0.4119 0.1178 0.7812 0.050 Uiso 1 1 calc GR
C23 C 0.6468(8) 0.6675(17) 0.8147(8) 0.056(4) Uani 1 1 d .
H23A H 0.6736 0.5982 0.8176 0.084 Uiso 1 1 calc GR
H23B H 0.6674 0.7380 0.8315 0.084 Uiso 1 1 calc GR
H23C H 0.6358 0.6812 0.7701 0.084 Uiso 1 1 calc GR
C17 C 0.6978(8) 0.0351(14) 0.7978(8) 0.049(4) Uani 1 1 d .
H17A H 0.7107 0.0506 0.8416 0.073 Uiso 1 1 calc GR
H17B H 0.7328 0.0132 0.7719 0.073 Uiso 1 1 calc GR
H17C H 0.6685 -0.0304 0.7975 0.073 Uiso 1 1 calc GR

loop_
_atom_site_aniso_label
_atom_site_aniso_U_11
_atom_site_aniso_U_22
_atom_site_aniso_U_33
_atom_site_aniso_U_23
_atom_site_aniso_U_13
_atom_site_aniso_U_12
Pb2 0.01991(16) 0.02013(18) 0.01521(16) -0.00057(15) 0.00131(14) 0.00004(14)
Pb1 0.01884(18) 0.0248(2) 0.01774(19) -0.00243(15) 0.00073(16) -0.00089(15)
Pb3 0.01825(18) 0.0271(2) 0.01611(19) 0.00079(17) 0.00058(16) -0.00146(15)
Br4 0.0238(5) 0.0258(5) 0.0189(5) -0.0068(4) 0.0007(4) -0.0006(4)
Br6 0.0210(5) 0.0225(5) 0.0273(6) -0.0007(4) -0.0016(4) 0.0035(4)
Br5 0.0225(5) 0.0306(6) 0.0207(5) -0.0060(4) -0.0001(4) 0.0013(4)
Br7 0.0230(5) 0.0210(5) 0.0340(6) -0.0019(4) -0.0014(5) 0.0009(4)
Br10 0.0335(6) 0.0292(6) 0.0272(6) 0.0019(5) -0.0034(5) 0.0002(5)
Br8 0.0286(5) 0.0294(6) 0.0216(5) -0.0020(5) 0.0045(4) 0.0046(4)
Br11 0.0387(6) 0.0335(6) 0.0169(5) -0.0005(4) -0.0038(5) 0.0021(5)
Br2 0.0318(6) 0.0425(7) 0.0202(6) 0.0034(5) -0.0047(5) 0.0027(5)
Br3 0.0202(5) 0.0401(7) 0.0407(7) 0.0050(5) 0.0048(5) 0.0016(5)
Br9 0.0331(6) 0.0395(7) 0.0229(5) -0.0005(5) -0.0048(5) -0.0042(5)
Br12 0.0236(5) 0.0384(7) 0.0454(7) 0.0030(6) 0.0062(5) -0.0026(5)
Br1 0.0441(7) 0.0286(6) 0.0426(7) 0.0015(5) 0.0028(6) -0.0020(5)
S2 0.0240(13) 0.0272(14) 0.0228(13) 0.0054(11) 0.0048(10) 0.0020(10)
S1 0.0227(12) 0.0213(13) 0.0293(14) -0.0005(10) -0.0018(10) -0.0018(10)
S4 0.0298(14) 0.0267(14) 0.0207(13) -0.0060(10) -0.0052(10) 0.0036(11)
S3 0.0328(14) 0.0214(13) 0.0209(13) -0.0015(10) 0.0031(11) 0.0010(11)
S5 0.0397(17) 0.0457(19) 0.0325(17) -0.0059(14) -0.0014(14) -0.0031(14)
S6 0.0361(17) 0.050(2) 0.0359(18) 0.0031(15) 0.0008(14) 0.0111(15)
C14 0.042(7) 0.033(7) 0.017(5) -0.007(5) -0.013(5) 0.012(5)
C4 0.023(5) 0.026(6) 0.024(6) -0.005(4) -0.006(4) 0.007(4)
C5 0.029(6) 0.031(6) 0.019(5) 0.000(5) 0.001(4) 0.005(5)
C6 0.026(6) 0.029(6) 0.021(6) 0.010(4) 0.006(4) 0.006(4)
C1 0.038(7) 0.019(6) 0.056(9) -0.001(6) -0.009(6) -0.006(5)
C13 0.045(7) 0.025(6) 0.027(6) 0.004(5) -0.004(5) 0.009(5)
C8 0.032(6) 0.047(8) 0.025(6) 0.007(5) 0.007(5) 0.013(6)
C22 0.033(7) 0.056(9) 0.044(9) -0.001(7) 0.001(6) 0.000(6)
C16 0.030(6) 0.031(6) 0.028(6) 0.000(5) -0.001(5) 0.003(5)
C3 0.027(6) 0.032(6) 0.028(6) 0.002(5) 0.000(5) 0.002(5)
C11 0.034(6) 0.031(6) 0.026(6) -0.007(5) 0.007(5) -0.001(5)
C7 0.035(6) 0.028(6) 0.035(7) 0.008(5) 0.008(5) -0.002(5)
C12 0.031(6) 0.030(6) 0.027(6) -0.001(5) -0.003(5) 0.006(5)
C24 0.058(8) 0.064(10) 0.018(6) -0.001(6) -0.013(6) 0.011(7)
C19 0.030(6) 0.077(11) 0.025(6) -0.006(7) 0.008(5) -0.006(7)
C10 0.030(7) 0.036(7) 0.046(8) 0.005(6) 0.010(6) 0.004(5)
C18 0.066(10) 0.069(11) 0.024(7) -0.013(7) -0.006(7) -0.025(8)
C21 0.032(7) 0.066(10) 0.029(6) 0.007(6) -0.002(5) -0.002(6)
C15 0.033(7) 0.040(7) 0.043(8) -0.005(6) -0.006(6) 0.001(6)
C9 0.045(7) 0.024(6) 0.023(6) -0.001(5) -0.001(5) 0.003(5)
C20 0.029(6) 0.066(10) 0.032(7) 0.009(6) -0.007(5) 0.003(6)
C2 0.035(6) 0.029(6) 0.036(7) -0.005(5) 0.007(5) 0.002(5)
C23 0.060(9) 0.067(11) 0.041(8) 0.002(8) 0.006(8) -0.016(8)
C17 0.060(10) 0.044(8) 0.043(9) 0.004(7) 0.004(7) 0.013(7)

loop_
_atom_type_symbol
_atom_type_description
_atom_type_scat_dispersion_real
_atom_type_scat_dispersion_imag
_atom_type_scat_source
C C 0.0040 0.0020 'International Tables Vol C Tables 4.2.6.8 and 6.1.1.4'
H H 0.0000 0.0000 'International Tables Vol C Tables 4.2.6.8 and 6.1.1.4'
Br Br -0.7410 2.7890 'International Tables Vol C Tables 4.2.6.8 and 6.1.1.4'
Pb Pb -6.2900 11.6060 'International Tables Vol C Tables 4.2.6.8 and 6.1.1.4'
S S 0.1430 0.1480 'International Tables Vol C Tables 4.2.6.8 and 6.1.1.4'

loop_
_geom_angle_atom_site_label_1
_geom_angle_atom_site_label_2
_geom_angle_atom_site_label_3
_geom_angle
Br4 Pb2 Br9 98.47(3)
Br6 Pb2 Br4 82.90(3)
Br6 Pb2 Br5 84.87(3)
Br6 Pb2 Br7 178.06(4)
Br6 Pb2 Br9 96.75(3)
Br5 Pb2 Br4 81.35(3)
Br5 Pb2 Br9 178.35(4)
Br7 Pb2 Br4 98.80(3)
Br7 Pb2 Br5 94.46(3)
Br7 Pb2 Br9 83.94(3)
Br8 Pb2 Br4 176.93(3)
Br8 Pb2 Br6 94.37(3)
Br8 Pb2 Br5 97.03(3)
Br8 Pb2 Br7 83.90(3)
Br8 Pb2 Br9 83.22(3)
Br4 Pb1 Br6 78.97(3)
Br4 Pb1 Br5 73.06(3)
Br6 Pb1 Br5 74.41(3)
Br2 Pb1 Br4 90.48(4)
Br2 Pb1 Br6 95.99(4)
Br2 Pb1 Br5 162.12(4)
Br2 Pb1 Br3 92.09(4)
Br2 Pb1 Br1 86.83(4)
Br3 Pb1 Br4 90.39(4)
Br3 Pb1 Br6 166.66(4)
Br3 Pb1 Br5 94.91(3)
Br3 Pb1 Br1 93.95(4)
Br1 Pb1 Br4 174.97(4)
Br1 Pb1 Br6 97.07(4)
Br1 Pb1 Br5 109.03(4)
Br7 Pb3 Br8 80.52(3)
Br7 Pb3 Br9 76.56(3)
Br10 Pb3 Br7 92.75(3)
Br10 Pb3 Br8 168.94(3)
Br10 Pb3 Br9 111.92(3)
Br8 Pb3 Br9 75.22(3)
Br11 Pb3 Br7 97.06(4)
Br11 Pb3 Br10 86.79(4)
Br11 Pb3 Br8 85.36(3)
Br11 Pb3 Br9 160.27(4)
Br11 Pb3 Br12 95.86(4)
Br12 Pb3 Br7 165.80(4)
Br12 Pb3 Br10 93.83(4)
Br12 Pb3 Br8 94.70(3)
Br12 Pb3 Br9 89.31(4)
Pb2 Br4 Pb1 86.81(3)
Pb2 Br6 Pb1 87.30(3)
Pb2 Br5 Pb1 80.73(3)
Pb2 Br7 Pb3 85.36(3)
Pb2 Br8 Pb3 85.93(3)
Pb2 Br9 Pb3 78.42(3)
C8 S2 C6 100.9(6)
C8 S2 C7 101.1(7)
C7 S2 C6 102.0(6)
C1 S1 C3 99.6(6)
C1 S1 C2 99.7(7)
C2 S1 C3 103.3(6)
C14 S4 C16 101.0(6)
C15 S4 C14 100.0(7)
C15 S4 C16 101.2(6)
C10 S3 C11 97.9(6)
C10 S3 C9 100.8(7)
C9 S3 C11 102.1(6)
C19 S5 C18 100.7(7)
C17 S5 C19 102.0(8)
C17 S5 C18 99.6(9)
C24 S6 C22 102.9(8)
C23 S6 C22 102.6(8)
C23 S6 C24 99.2(8)
S4 C14 H14A 109.1
S4 C14 H14B 109.1
H14A C14 H14B 107.8
C13 C14 S4 112.7(8)
C13 C14 H14A 109.1
C13 C14 H14B 109.1
H4A C4 H4B 108.4
C5 C4 H4A 110.1
C5 C4 H4B 110.1
C3 C4 H4A 110.1
C3 C4 H4B 110.1
C3 C4 C5 107.9(9)
C4 C5 H5A 108.8
C4 C5 H5B 108.8
C4 C5 C6 114.0(10)
H5A C5 H5B 107.6
C6 C5 H5A 108.8
C6 C5 H5B 108.8
S2 C6 H6A 109.2
S2 C6 H6B 109.2
C5 C6 S2 112.1(8)
C5 C6 H6A 109.2
C5 C6 H6B 109.2
H6A C6 H6B 107.9
S1 C1 H1A 109.5
S1 C1 H1B 109.5
S1 C1 H1C 109.5
H1A C1 H1B 109.5
H1A C1 H1C 109.5
H1B C1 H1C 109.5
C14 C13 H13A 109.5
C14 C13 H13B 109.5
C14 C13 C12 110.9(11)
H13A C13 H13B 108.1
C12 C13 H13A 109.5
C12 C13 H13B 109.5
S2 C8 H8A 109.5
S2 C8 H8B 109.5
S2 C8 H8C 109.5
H8A C8 H8B 109.5
H8A C8 H8C 109.5
H8B C8 H8C 109.5
S6 C22 H22A 108.4
S6 C22 H22B 108.4
H22A C22 H22B 107.5
C21 C22 S6 115.4(11)
C21 C22 H22A 108.4
C21 C22 H22B 108.4
S4 C16 H16A 109.5
S4 C16 H16B 109.5
S4 C16 H16C 109.5
H16A C16 H16B 109.5
H16A C16 H16C 109.5
H16B C16 H16C 109.5
S1 C3 H3A 109.4
S1 C3 H3B 109.4
C4 C3 S1 111.0(8)
C4 C3 H3A 109.4
C4 C3 H3B 109.4
H3A C3 H3B 108.0
S3 C11 H11A 109.6
S3 C11 H11B 109.6
H11A C11 H11B 108.2
C12 C11 S3 110.1(9)
C12 C11 H11A 109.6
C12 C11 H11B 109.6
S2 C7 H7A 109.5
S2 C7 H7B 109.5
S2 C7 H7C 109.5
H7A C7 H7B 109.5
H7A C7 H7C 109.5
H7B C7 H7C 109.5
C13 C12 H12A 109.9
C13 C12 H12B 109.9
C11 C12 C13 108.7(11)
C11 C12 H12A 109.9
C11 C12 H12B 109.9
H12A C12 H12B 108.3
S6 C24 H24A 109.5
S6 C24 H24B 109.5
S6 C24 H24C 109.5
H24A C24 H24B 109.5
H24A C24 H24C 109.5
H24B C24 H24C 109.5
S5 C19 H19A 109.5
S5 C19 H19B 109.5
H19A C19 H19B 108.1
C20 C19 S5 110.7(10)
C20 C19 H19A 109.5
C20 C19 H19B 109.5
S3 C10 H10A 109.5
S3 C10 H10B 109.5
S3 C10 H10C 109.5
H10A C10 H10B 109.5
H10A C10 H10C 109.5
H10B C10 H10C 109.5
S5 C18 H18A 109.5
S5 C18 H18B 109.5
S5 C18 H18C 109.5
H18A C18 H18B 109.5
H18A C18 H18C 109.5
H18B C18 H18C 109.5
C22 C21 H21A 110.0
C22 C21 H21B 110.0
C22 C21 C20 108.5(11)
H21A C21 H21B 108.4
C20 C21 H21A 110.0
C20 C21 H21B 110.0
S4 C15 H15A 109.5
S4 C15 H15B 109.5
S4 C15 H15C 109.5
H15A C15 H15B 109.5
H15A C15 H15C 109.5
H15B C15 H15C 109.5
S3 C9 H9A 109.5
S3 C9 H9B 109.5
S3 C9 H9C 109.5
H9A C9 H9B 109.5
H9A C9 H9C 109.5
H9B C9 H9C 109.5
C19 C20 H20A 108.9
C19 C20 H20B 108.9
C21 C20 C19 113.4(11)
C21 C20 H20A 108.9
C21 C20 H20B 108.9
H20A C20 H20B 107.7
S1 C2 H2A 109.5
S1 C2 H2B 109.5
S1 C2 H2C 109.5
H2A C2 H2B 109.5
H2A C2 H2C 109.5
H2B C2 H2C 109.5
S6 C23 H23A 109.5
S6 C23 H23B 109.5
S6 C23 H23C 109.5
H23A C23 H23B 109.5
H23A C23 H23C 109.5
H23B C23 H23C 109.5
S5 C17 H17A 109.5
S5 C17 H17B 109.5
S5 C17 H17C 109.5
H17A C17 H17B 109.5
H17A C17 H17C 109.5
H17B C17 H17C 109.5

loop_
_geom_bond_atom_site_label_1
_geom_bond_atom_site_label_2
_geom_bond_distance
Pb2 Br4 3.0696(11)
Pb2 Br6 2.9922(12)
Pb2 Br5 3.0292(12)
Pb2 Br7 3.0244(12)
Pb2 Br8 2.9829(12)
Pb2 Br9 3.0821(13)
Pb1 Br4 3.1320(11)
Pb1 Br6 3.1790(12)
Pb1 Br5 3.5251(12)
Pb1 Br2 2.7939(13)
Pb1 Br3 2.8657(12)
Pb1 Br1 2.9504(13)
Pb3 Br7 3.1032(12)
Pb3 Br10 2.9828(13)
Pb3 Br8 3.1112(12)
Pb3 Br11 2.7901(12)
Pb3 Br9 3.4725(13)
Pb3 Br12 2.9146(13)
S2 C6 1.807(13)
S2 C8 1.775(13)
S2 C7 1.796(13)
S1 C1 1.789(13)
S1 C3 1.803(12)
S1 C2 1.793(12)
S4 C14 1.797(13)
S4 C16 1.802(12)
S4 C15 1.792(14)
S3 C11 1.807(12)
S3 C10 1.779(14)
S3 C9 1.792(12)
S5 C19 1.798(13)
S5 C18 1.799(13)
S5 C17 1.789(15)
S6 C22 1.812(16)
S6 C24 1.777(14)
S6 C23 1.749(16)
C14 H14A 0.9900
C14 H14B 0.9900
C14 C13 1.496(19)
C4 H4A 0.9900
C4 H4B 0.9900
C4 C5 1.523(16)
C4 C3 1.501(17)
C5 H5A 0.9900
C5 H5B 0.9900
C5 C6 1.530(17)
C6 H6A 0.9900
C6 H6B 0.9900
C1 H1A 0.9800
C1 H1B 0.9800
C1 H1C 0.9800
C13 H13A 0.9900
C13 H13B 0.9900
C13 C12 1.526(17)
C8 H8A 0.9800
C8 H8B 0.9800
C8 H8C 0.9800
C22 H22A 0.9900
C22 H22B 0.9900
C22 C21 1.51(2)
C16 H16A 0.9800
C16 H16B 0.9800
C16 H16C 0.9800
C3 H3A 0.9900
C3 H3B 0.9900
C11 H11A 0.9900
C11 H11B 0.9900
C11 C12 1.522(18)
C7 H7A 0.9800
C7 H7B 0.9800
C7 H7C 0.9800
C12 H12A 0.9900
C12 H12B 0.9900
C24 H24A 0.9800
C24 H24B 0.9800
C24 H24C 0.9800
C19 H19A 0.9900
C19 H19B 0.9900
C19 C20 1.56(2)
C10 H10A 0.9800
C10 H10B 0.9800
C10 H10C 0.9800
C18 H18A 0.9800
C18 H18B 0.9800
C18 H18C 0.9800
C21 H21A 0.9900
C21 H21B 0.9900
C21 C20 1.54(2)
C15 H15A 0.9800
C15 H15B 0.9800
C15 H15C 0.9800
C9 H9A 0.9800
C9 H9B 0.9800
C9 H9C 0.9800
C20 H20A 0.9900
C20 H20B 0.9900
C2 H2A 0.9800
C2 H2B 0.9800
C2 H2C 0.9800
C23 H23A 0.9800
C23 H23B 0.9800
C23 H23C 0.9800
C17 H17A 0.9800
C17 H17B 0.9800
C17 H17C 0.9800

loop_
_twin_individual_id
_twin_individual_mass_fraction_refined
1 0.562(6)
2 0.438(6)
